data_2100461
loop_
_publ_author_name
'Edwin A Collier'
'Roger J Davey'
'Simon N Black'
'Ronald J Roberts'

_publ_section_title
;
 17 salts of ephedrine: crystal structures and packing analysis
;
_journal_coeditor_code BK5025
_journal_date_accepted 2006-04-03
_journal_date_recd_electronic 2005-10-17
_journal_issue 3
_journal_name_full 'Acta Crystallographica Section B'
_journal_page_first 498
_journal_page_last 505
_journal_paper_category FA
_journal_paper_doi 10.1107/S0108768106012018
_journal_volume 62
_journal_year 2006
_chemical_formula_moiety 'C16 H25 N1 O5'
_chemical_formula_structural 'C16 H25 N1 O5'
_chemical_formula_sum 'C16 H25 N O5'
_chemical_formula_weight 311.37
_chemical_name_systematic
;
(1R, 2S)-(-)-ephedrine adipate
;
_space_group_IT_number 19
_symmetry_cell_setting orthorhombic
_symmetry_space_group_name_Hall 'P 2ac 2ab'
_symmetry_space_group_name_H-M 'P 21 21 21'
_atom_sites_solution_hydrogens geom
_atom_sites_solution_primary direct
_atom_sites_solution_secondary difmap
_cell_angle_alpha 90
_cell_angle_beta 90
_cell_angle_gamma 90
_cell_formula_units_Z 4
_cell_length_a 5.82900(10)
_cell_length_b 13.5440(4)
_cell_length_c 21.7000(7)
_cell_measurement_reflns_used 2198
_cell_measurement_temperature 150
_cell_measurement_theta_max 27.485
_cell_measurement_theta_min 0.998
_cell_volume 1713.17(8)
_computing_cell_refinement 'HKL Scalepack (Otwinowski & Minor 1997)'
_computing_data_collection 'Collect (Nonius BV, 1997-2000)'
_computing_data_reduction 'HKL Denzo and Scalepack (Otwinowski & Minor 1997)'
_computing_molecular_graphics 'Ortep-3 for Windows (Farrugia, 1997)'
_computing_publication_material 'WinGX publication routines (Farrugia, 1999)'
_computing_structure_refinement 'SHELXL-97 (Sheldrick, 1997)'
_computing_structure_solution 'SHELXS-97 (Sheldrick, 1997)'
_diffrn_ambient_temperature 293(2)
_diffrn_measured_fraction_theta_full 0.993
_diffrn_measured_fraction_theta_max 0.993
_diffrn_measurement_device '95mm CCD camera on \k-goniostat'
_diffrn_measurement_device_type KappaCCD
_diffrn_measurement_method 'CCD rotation images, thick slices'
_diffrn_radiation_monochromator graphite
_diffrn_radiation_type MoK\a
_diffrn_radiation_wavelength 0.71073
_diffrn_reflns_limit_h_max 7
_diffrn_reflns_limit_h_min -7
_diffrn_reflns_limit_k_max 17
_diffrn_reflns_limit_k_min -17
_diffrn_reflns_limit_l_max 28
_diffrn_reflns_limit_l_min -27
_diffrn_reflns_number 3874
_diffrn_reflns_theta_full 27.48
_diffrn_reflns_theta_max 27.48
_diffrn_reflns_theta_min 3.15
_exptl_absorpt_coefficient_mu 0.089
_exptl_absorpt_correction_type none
_exptl_crystal_colour colourless
_exptl_crystal_density_diffrn 1.207
_exptl_crystal_density_method 'not measured'
_exptl_crystal_description plate
_exptl_crystal_F_000 672
_exptl_crystal_size_max 0.25
_exptl_crystal_size_mid 0.25
_exptl_crystal_size_min 0.05
_refine_diff_density_max 0.177
_refine_diff_density_min -0.238
_refine_ls_extinction_method none
_refine_ls_goodness_of_fit_ref 1.034
_refine_ls_hydrogen_treatment mixed
_refine_ls_matrix_type full
_refine_ls_number_parameters 269
_refine_ls_number_reflns 2266
_refine_ls_number_restraints 0
_refine_ls_restrained_S_all 1.034
_refine_ls_R_factor_all 0.0577
_refine_ls_R_factor_gt 0.0405
_refine_ls_shift/su_max 0
_refine_ls_shift/su_mean 0
_refine_ls_structure_factor_coef Fsqd
_refine_ls_weighting_details 'calc w=1/[\s^2^(Fo^2^)+(0.0506P)^2^+0.0611P] where P=(Fo^2^+2Fc^2^)/3'
_refine_ls_weighting_scheme calc
_refine_ls_wR_factor_gt 0.0861
_refine_ls_wR_factor_ref 0.0943
_reflns_number_gt 1808
_reflns_number_total 2266
_reflns_threshold_expression >2sigma(I)
_cod_data_source_file bk5025.cif
_cod_data_source_block EPHEADIP
_cod_database_code 2100461

loop_
_symmetry_equiv_pos_as_xyz
'x, y, z'
'-x+1/2, -y, z+1/2'
'x+1/2, -y+1/2, -z'
'-x, y+1/2, -z+1/2'

loop_
_atom_site_type_symbol
_atom_site_label
_atom_site_fract_x
_atom_site_fract_y
_atom_site_fract_z
_atom_site_U_iso_or_equiv
_atom_site_adp_type
_atom_site_calc_flag
_atom_site_refinement_flags
_atom_site_occupancy
C C1 0.8800(4) 1.13541(16) -0.03860(10) 0.0301(5) Uani d . 1
H H1 0.753(4) 1.1082(16) -0.0118(10) 0.036 Uiso d . 1
C C2 0.8687(4) 1.23258(17) -0.05869(11) 0.0369(5) Uani d . 1
H H2 0.719(4) 1.2733(17) -0.0469(11) 0.044 Uiso d . 1
C C3 1.0415(4) 1.27166(18) -0.09512(11) 0.0399(6) Uani d . 1
H H3 1.033(4) 1.341(2) -0.1128(11) 0.048 Uiso d . 1
C C4 1.2274(4) 1.21354(17) -0.11049(11) 0.0381(6) Uani d . 1
H H4 1.353(5) 1.2426(19) -0.1367(11) 0.046 Uiso d . 1
C C5 1.2402(4) 1.11630(16) -0.09050(10) 0.0319(5) Uani d . 1
H H5 1.380(4) 1.0754(17) -0.0999(10) 0.038 Uiso d . 1
C C6 1.0656(3) 1.07666(15) -0.05414(9) 0.0243(4) Uani d . 1
C C7 1.0842(3) 0.97004(14) -0.03315(9) 0.0240(4) Uani d . 1
H H7 1.162(4) 0.9334(15) -0.0674(9) 0.029 Uiso d . 1
C C8 1.2329(3) 0.96040(14) 0.02480(9) 0.0231(4) Uani d . 1
H H8 1.382(4) 0.9931(15) 0.0167(9) 0.028 Uiso d . 1
C C9 1.1216(4) 1.00141(17) 0.08211(10) 0.0296(5) Uani d . 1
H H9A 1.073(4) 1.0719(18) 0.0754(10) 0.036 Uiso d . 1
H H9B 0.987(4) 0.9646(17) 0.0918(10) 0.036 Uiso d . 1
H H9C 1.216(4) 0.9979(17) 0.1151(10) 0.036 Uiso d . 1
C C10 1.4669(4) 0.82970(18) 0.07916(11) 0.0312(5) Uani d . 1
H H12A 1.414(4) 0.8557(17) 0.1190(11) 0.037 Uiso d . 1
H H12B 1.491(4) 0.7536(19) 0.0795(10) 0.037 Uiso d . 1
H H12C 1.605(4) 0.8666(17) 0.0657(10) 0.037 Uiso d . 1
C C11 1.0124(3) 0.67136(15) 0.12613(9) 0.0250(4) Uani d . 1
C C12 0.8658(4) 0.68769(17) 0.18247(10) 0.0321(5) Uani d . 1
H H13 0.908(4) 0.6397(16) 0.2136(11) 0.039 Uiso d . 1
H H14 0.710(5) 0.6753(17) 0.1707(11) 0.039 Uiso d . 1
C C13 0.8842(4) 0.79217(18) 0.20703(10) 0.0327(5) Uani d . 1
H H15 1.035(5) 0.8071(17) 0.2204(11) 0.039 Uiso d . 1
H H16 0.844(4) 0.8431(17) 0.1755(11) 0.039 Uiso d . 1
C C14 0.7242(5) 0.80945(19) 0.26106(11) 0.0473(6) Uani d . 1
H H17 0.764 0.764 0.2939 0.057 Uiso calc R 1
H H18 0.5684 0.7948 0.2483 0.057 Uiso calc R 1
C C15 0.7325(5) 0.9141(2) 0.28594(12) 0.0480(7) Uani d . 1
H H19 0.887(5) 0.936(2) 0.2940(13) 0.058 Uiso d . 1
H H20 0.663(5) 0.9199(19) 0.3261(13) 0.058 Uiso d . 1
C C16 0.6204(5) 0.9895(2) 0.24503(13) 0.0630(9) Uani d . 1
N N1 1.2860(3) 0.85283(12) 0.03256(8) 0.0233(4) Uani d . 1
H H10 1.163(4) 0.8173(15) 0.0427(10) 0.028 Uiso d . 1
H H11 1.339(4) 0.8239(15) -0.0079(10) 0.028 Uiso d . 1
O O1 0.8699(2) 0.92552(11) -0.01902(7) 0.0302(4) Uani d . 1
H H6 0.804(4) 0.9125(17) -0.0549(11) 0.036 Uiso d . 1
O O2 0.9614(2) 0.71905(10) 0.07795(6) 0.0263(3) Uani d . 1
O O3 1.1767(3) 0.61184(12) 0.12894(7) 0.0435(5) Uani d . 1
O O4 0.5197(5) 0.97026(19) 0.19809(12) 0.1134(11) Uani d . 1
O O5 0.6364(4) 1.08406(16) 0.26288(10) 0.0671(6) Uani d . 1
H H21 0.703(6) 1.086(2) 0.2997(16) 0.08 Uiso d . 1

loop_
_atom_site_aniso_label
_atom_site_aniso_U_11
_atom_site_aniso_U_22
_atom_site_aniso_U_33
_atom_site_aniso_U_12
_atom_site_aniso_U_13
_atom_site_aniso_U_23
C1 0.0286(10) 0.0328(12) 0.0289(11) 0.0020(10) 0.0000(9) 0.0010(9)
C2 0.0382(12) 0.0345(13) 0.0380(12) 0.0086(11) -0.0047(11) -0.0016(10)
C3 0.0515(14) 0.0289(12) 0.0392(13) -0.0018(12) -0.0120(12) 0.0054(11)
C4 0.0408(12) 0.0374(13) 0.0360(12) -0.0084(11) 0.0002(11) 0.0106(10)
C5 0.0302(11) 0.0354(12) 0.0301(11) 0.0002(10) 0.0005(10) 0.0039(10)
C6 0.0248(9) 0.0270(11) 0.0210(9) -0.0017(9) -0.0035(8) 0.0000(8)
C7 0.0242(9) 0.0257(10) 0.0220(10) -0.0010(9) -0.0015(8) 0.0004(9)
C8 0.0243(9) 0.0200(10) 0.0251(10) -0.0028(9) -0.0012(8) -0.0006(8)
C9 0.0368(11) 0.0276(12) 0.0243(11) 0.0016(10) -0.0032(10) -0.0023(9)
C10 0.0297(10) 0.0334(13) 0.0304(12) 0.0030(10) -0.0075(10) 0.0036(10)
C11 0.0281(10) 0.0242(10) 0.0225(10) -0.0019(9) 0.0024(9) 0.0006(9)
C12 0.0380(12) 0.0335(12) 0.0249(11) 0.0033(11) 0.0071(10) 0.0043(10)
C13 0.0332(11) 0.0406(13) 0.0243(11) 0.0009(11) 0.0034(9) -0.0044(10)
C14 0.0522(14) 0.0573(16) 0.0324(12) -0.0031(13) 0.0106(12) -0.0153(12)
C15 0.0490(15) 0.0630(17) 0.0320(12) 0.0028(15) 0.0022(12) -0.0237(13)
C16 0.0529(14) 0.074(2) 0.0616(17) 0.0283(16) -0.0257(15) -0.0455(16)
N1 0.0236(8) 0.0235(9) 0.0228(9) -0.0011(8) -0.0017(7) 0.0008(7)
O1 0.0281(7) 0.0358(8) 0.0268(8) -0.0093(7) -0.0051(6) 0.0022(7)
O2 0.0294(7) 0.0273(8) 0.0224(7) -0.0006(6) 0.0004(6) 0.0033(6)
O3 0.0473(10) 0.0525(10) 0.0308(8) 0.0246(9) 0.0111(7) 0.0146(7)
O4 0.133(2) 0.1035(18) 0.1035(17) 0.0730(17) -0.0912(18) -0.0781(15)
O5 0.0744(13) 0.0663(12) 0.0605(12) 0.0330(12) -0.0322(11) -0.0371(11)

loop_
_atom_type_symbol
_atom_type_description
_atom_type_scat_dispersion_real
_atom_type_scat_dispersion_imag
_atom_type_scat_source
C C 0.0033 0 'International Tables Vol C Tables 4.2.6.8 and 6.1.1.4'
H H 0 0 'International Tables Vol C Tables 4.2.6.8 and 6.1.1.4'
N N 0.0061 0 'International Tables Vol C Tables 4.2.6.8 and 6.1.1.4'
O O 0.0106 0 'International Tables Vol C Tables 4.2.6.8 and 6.1.1.4'

loop_
_geom_angle_atom_site_label_1
_geom_angle_atom_site_label_2
_geom_angle_atom_site_label_3
_geom_angle
C6 C1 C2 120.4(2)
C6 C1 H1 120.1(13)
C2 C1 H1 119.5(13)
C3 C2 C1 120.4(2)
C3 C2 H2 122.3(13)
C1 C2 H2 117.1(13)
C4 C3 C2 119.4(2)
C4 C3 H3 118.5(15)
C2 C3 H3 122.1(15)
C3 C4 C5 120.5(2)
C3 C4 H4 119.0(14)
C5 C4 H4 120.5(15)
C4 C5 C6 120.2(2)
C4 C5 H5 120.2(13)
C6 C5 H5 119.5(13)
C1 C6 C5 119.10(19)
C1 C6 C7 121.97(18)
C5 C6 C7 118.92(18)
O1 C7 C6 113.93(16)
O1 C7 C8 106.50(15)
C6 C7 C8 111.57(16)
O1 C7 H7 110.3(12)
C6 C7 H7 106.3(12)
C8 C7 H7 108.1(12)
N1 C8 C9 110.74(17)
N1 C8 C7 106.96(15)
C9 C8 C7 113.70(17)
N1 C8 H8 105.9(12)
C9 C8 H8 111.0(12)
C7 C8 H8 108.2(12)
C8 C9 H9A 110.5(12)
C8 C9 H9B 110.0(14)
H9A C9 H9B 107.3(18)
C8 C9 H9C 111.8(15)
H9A C9 H9C 109.7(19)
H9B C9 H9C 107.4(19)
N1 C10 H12A 107.4(14)
N1 C10 H12B 108.0(13)
H12A C10 H12B 113.0(19)
N1 C10 H12C 105.6(13)
H12A C10 H12C 109.4(19)
H12B C10 H12C 112.9(18)
O3 C11 O2 123.26(18)
O3 C11 C12 119.21(18)
O2 C11 C12 117.53(18)
C11 C12 C13 112.45(18)
C11 C12 H13 108.9(14)
C13 C12 H13 111.3(13)
C11 C12 H14 107.2(14)
C13 C12 H14 108.9(14)
H13 C12 H14 107.8(19)
C12 C13 C14 111.9(2)
C12 C13 H15 111.9(14)
C14 C13 H15 107.6(14)
C12 C13 H16 112.7(13)
C14 C13 H16 106.1(14)
H15 C13 H16 106(2)
C13 C14 C15 113.6(2)
C13 C14 H17 108.9
C15 C14 H17 108.9
C13 C14 H18 108.9
C15 C14 H18 108.9
H17 C14 H18 107.7
C16 C15 C14 114.3(2)
C16 C15 H19 107.8(17)
C14 C15 H19 112.4(16)
C16 C15 H20 107.2(17)
C14 C15 H20 112.6(16)
H19 C15 H20 102(2)
O4 C16 O5 119.0(3)
O4 C16 C15 124.4(3)
O5 C16 C15 116.6(2)
C10 N1 C8 115.19(17)
C10 N1 H10 106.7(14)
C8 N1 H10 112.7(14)
C10 N1 H11 106.9(12)
C8 N1 H11 110.0(12)
H10 N1 H11 104.7(18)
C7 O1 H6 106.2(15)
C16 O5 H21 109(2)

loop_
_geom_bond_atom_site_label_1
_geom_bond_atom_site_label_2
_geom_bond_distance
C1 C6 1.385(3)
C1 C2 1.388(3)
C1 H1 1.01(2)
C2 C3 1.386(4)
C2 H2 1.06(3)
C3 C4 1.380(3)
C3 H3 1.02(3)
C4 C5 1.389(3)
C4 H4 1.01(3)
C5 C6 1.395(3)
C5 H5 1.01(2)
C6 C7 1.518(3)
C7 O1 1.420(2)
C7 C8 1.533(3)
C7 H7 1.00(2)
C8 N1 1.499(2)
C8 C9 1.509(3)
C8 H8 0.99(2)
C9 H9A 1.01(2)
C9 H9B 0.95(2)
C9 H9C 0.90(2)
C10 N1 1.494(3)
C10 H12A 0.98(2)
C10 H12B 1.04(2)
C10 H12C 0.99(3)
C11 O3 1.253(2)
C11 O2 1.264(2)
C11 C12 1.508(3)
C12 C13 1.516(3)
C12 H13 0.97(2)
C12 H14 0.96(3)
C13 C14 1.517(3)
C13 H15 0.95(3)
C13 H16 1.00(2)
C14 C15 1.517(4)
C14 H17 0.97
C14 H18 0.97
C15 C16 1.503(4)
C15 H19 0.96(3)
C15 H20 0.96(3)
C16 O4 1.204(3)
C16 O5 1.341(3)
N1 H10 0.89(2)
N1 H11 1.01(2)
O1 H6 0.89(3)
O5 H21 0.89(3)

loop_
_geom_hbond_atom_site_label_D
_geom_hbond_atom_site_label_H
_geom_hbond_atom_site_label_A
_geom_hbond_site_symmetry_A
_geom_hbond_distance_DH
_geom_hbond_distance_HA
_geom_hbond_distance_DA
_geom_hbond_angle_DHA
O1 H6 O3 3_465 0.89(3) 1.80(3) 2.686(2) 178(2)
N1 H11 O2 3_565 1.01(2) 1.78(2) 2.783(2) 173.6(19)
O5 H21 O3 4_755 0.89(3) 1.73(3) 2.615(2) 170(3)

loop_
_geom_torsion_atom_site_label_1
_geom_torsion_atom_site_label_2
_geom_torsion_atom_site_label_3
_geom_torsion_atom_site_label_4
_geom_torsion
C6 C1 C2 C3 0.8(3)
C1 C2 C3 C4 -1.1(4)
C2 C3 C4 C5 1.0(4)
C3 C4 C5 C6 -0.6(3)
C2 C1 C6 C5 -0.3(3)
C2 C1 C6 C7 -179.93(19)
C4 C5 C6 C1 0.3(3)
C4 C5 C6 C7 179.85(18)
C1 C6 C7 O1 23.6(3)
C5 C6 C7 O1 -155.96(18)
C1 C6 C7 C8 -97.0(2)
C5 C6 C7 C8 83.4(2)
O1 C7 C8 N1 68.4(2)
C6 C7 C8 N1 -166.74(16)
O1 C7 C8 C9 -54.2(2)
C6 C7 C8 C9 70.7(2)
O3 C11 C12 C13 115.1(2)
O2 C11 C12 C13 -65.0(3)
C11 C12 C13 C14 176.2(2)
C12 C13 C14 C15 -178.4(2)
C13 C14 C15 C16 72.7(3)
C14 C15 C16 O4 4.2(4)
C14 C15 C16 O5 -175.7(3)
C9 C8 N1 C10 -67.2(2)
C7 C8 N1 C10 168.43(17)

loop_
_cod_related_entry_id
_cod_related_entry_database
_cod_related_entry_code
1 ChemSpider 21188143
